data_7054653
loop_
_publ_author_name
'Aaker\"oy, Christer B.'
'Wijethunga, Tharanga K.'
'Desper, John'

_publ_section_title
;
 Molecular electrostatic potential dependent selectivity of hydrogen
 bonding
;
_journal_issue 2
_journal_name_full 'New J. Chem.'
_journal_page_first 822
_journal_paper_doi 10.1039/C4NJ01324G
_journal_volume 39
_journal_year 2015
_chemical_formula_moiety
;
(C18 H16 N6) (C8 H14 O4)
;
_chemical_formula_sum 'C26 H30 N6 O4'
_chemical_formula_weight 490.56
_chemical_name_systematic
;
TW-2B-3 1,1'-di[(2-pyridyl)methyl]-2,2'-biimidazole, HOOC-(CH2)6-COOH
;
_space_group_IT_number 2
_symmetry_cell_setting triclinic
_symmetry_space_group_name_Hall '-P 1'
_symmetry_space_group_name_H-M 'P -1'
_atom_sites_solution_hydrogens geom
_atom_sites_solution_primary direct
_atom_sites_solution_secondary difmap
_audit_creation_method SHELXL-97
_cell_angle_alpha 99.940(9)
_cell_angle_beta 93.967(10)
_cell_angle_gamma 108.231(8)
_cell_formula_units_Z 1
_cell_length_a 5.1024(10)
_cell_length_b 8.0128(15)
_cell_length_c 16.497(3)
_cell_measurement_reflns_used 5256
_cell_measurement_temperature 120(2)
_cell_measurement_theta_max 65.62
_cell_measurement_theta_min 2.74
_cell_volume 625.5(2)
_computing_cell_refinement 'Bruker SAINT'
_computing_data_collection 'Bruker APEX2'
_computing_data_reduction 'Bruker SAINT'
_computing_molecular_graphics 'Bruker SHELXTL'
_computing_publication_material 'Bruker SHELXTL'
_computing_structure_refinement 'SHELXL-97 (Sheldrick, 2008)'
_computing_structure_solution 'SHELXS-97 (Sheldrick, 2008)'
_diffrn_ambient_temperature 120(2)
_diffrn_measured_fraction_theta_full 0.952
_diffrn_measured_fraction_theta_max 0.952
_diffrn_measurement_device_type 'Bruker APEX-II CCD'
_diffrn_measurement_method '\f and \w scans'
_diffrn_radiation_monochromator graphite
_diffrn_radiation_source 'fine-focus sealed tube'
_diffrn_radiation_type CuK\a
_diffrn_radiation_wavelength 1.54178
_diffrn_reflns_av_R_equivalents 0.0427
_diffrn_reflns_av_sigmaI/netI 0.0316
_diffrn_reflns_limit_h_max 5
_diffrn_reflns_limit_h_min -5
_diffrn_reflns_limit_k_max 9
_diffrn_reflns_limit_k_min -9
_diffrn_reflns_limit_l_max 19
_diffrn_reflns_limit_l_min -19
_diffrn_reflns_number 9109
_diffrn_reflns_theta_full 66.73
_diffrn_reflns_theta_max 66.73
_diffrn_reflns_theta_min 2.74
_exptl_absorpt_coefficient_mu 0.737
_exptl_absorpt_correction_T_max 0.8666
_exptl_absorpt_correction_T_min 0.7983
_exptl_absorpt_correction_type multi-scan
_exptl_absorpt_process_details SADABS
_exptl_crystal_colour colourless
_exptl_crystal_density_diffrn 1.302
_exptl_crystal_density_method 'not measured'
_exptl_crystal_description prism
_exptl_crystal_F_000 260
_exptl_crystal_size_max 0.32
_exptl_crystal_size_mid 0.28
_exptl_crystal_size_min 0.20
_refine_diff_density_max 0.225
_refine_diff_density_min -0.274
_refine_diff_density_rms 0.061
_refine_ls_extinction_method none
_refine_ls_goodness_of_fit_ref 1.176
_refine_ls_hydrogen_treatment mixed
_refine_ls_matrix_type full
_refine_ls_number_parameters 166
_refine_ls_number_reflns 2111
_refine_ls_number_restraints 0
_refine_ls_restrained_S_all 1.176
_refine_ls_R_factor_all 0.0548
_refine_ls_R_factor_gt 0.0496
_refine_ls_shift/su_max 0.000
_refine_ls_shift/su_mean 0.000
_refine_ls_structure_factor_coef Fsqd
_refine_ls_weighting_details 'calc w=1/[\s^2^(Fo^2^)+(0.0800P)^2^+0.3000P] where P=(Fo^2^+2Fc^2^)/3'
_refine_ls_weighting_scheme calc
_refine_ls_wR_factor_gt 0.1457
_refine_ls_wR_factor_ref 0.1580
_reflns_number_gt 1891
_reflns_number_total 2111
_reflns_threshold_expression >2sigma(I)
_cod_data_source_file c4nj01324g2.cif
_cod_data_source_block A3:Sub
_cod_depositor_comments
;
The following automatic conversions were performed:

'_symmetry_cell_setting' value 'Triclinic' changed to 'triclinic'
according to
/usr/data/users/saulius/crontab/automatic-downloads/current/RSC/lib/dictionaries/cif_core.dic
dictionary named 'cif_core.dic' version 2.4.2 from 2011-04-26.

Automatic conversion script
Id: cif_fix_values 3008 2015-01-20 13:52:24Z robertas 
;
_cod_original_sg_symbol_H-M P-1
_cod_database_code 7054653

loop_
_symmetry_equiv_pos_as_xyz
'x, y, z'
'-x, -y, -z'

loop_
_atom_site_label
_atom_site_type_symbol
_atom_site_fract_x
_atom_site_fract_y
_atom_site_fract_z
_atom_site_U_iso_or_equiv
_atom_site_adp_type
_atom_site_occupancy
_atom_site_symmetry_multiplicity
_atom_site_calc_flag
_atom_site_refinement_flags
N11 N -0.0249(3) 0.6107(2) 0.10887(10) 0.0268(4) Uani 1 1 d .
C12 C -0.0493(4) 0.5685(3) 0.02317(12) 0.0265(5) Uani 1 1 d .
N13 N -0.1766(4) 0.6669(2) -0.01143(11) 0.0319(4) Uani 1 1 d .
C14 C -0.2387(4) 0.7742(3) 0.05461(14) 0.0332(5) Uani 1 1 d .
H14 H -0.3310 0.8588 0.0493 0.040 Uiso 1 1 calc R
C15 C -0.1486(5) 0.7414(3) 0.12876(14) 0.0318(5) Uani 1 1 d .
H15 H -0.1672 0.7970 0.1828 0.038 Uiso 1 1 calc R
N21 N 0.0271(4) 0.3166(2) 0.25643(11) 0.0295(4) Uani 1 1 d .
C22 C -0.0832(4) 0.3720(3) 0.19294(12) 0.0254(5) Uani 1 1 d .
C23 C -0.3509(4) 0.2794(3) 0.15120(13) 0.0299(5) Uani 1 1 d .
H23 H -0.4239 0.3214 0.1072 0.036 Uiso 1 1 calc R
C24 C -0.5097(5) 0.1234(3) 0.17544(14) 0.0355(5) Uani 1 1 d .
H24 H -0.6928 0.0584 0.1482 0.043 Uiso 1 1 calc R
C25 C -0.3972(5) 0.0646(3) 0.23970(14) 0.0360(5) Uani 1 1 d .
H25 H -0.5009 -0.0413 0.2568 0.043 Uiso 1 1 calc R
C26 C -0.1298(5) 0.1643(3) 0.27821(14) 0.0344(5) Uani 1 1 d .
H26 H -0.0529 0.1239 0.3220 0.041 Uiso 1 1 calc R
C27 C 0.1080(4) 0.5416(3) 0.17169(12) 0.0281(5) Uani 1 1 d .
H27A H 0.1747 0.6357 0.2230 0.034 Uiso 1 1 calc R
H27B H 0.2724 0.5168 0.1510 0.034 Uiso 1 1 calc R
C31 C 0.6869(4) 0.6100(3) 0.36510(13) 0.0304(5) Uani 1 1 d .
O31 O 0.4996(3) 0.4519(2) 0.36745(10) 0.0382(4) Uani 1 1 d .
H31 H 0.348(6) 0.416(4) 0.3236(17) 0.046 Uiso 1 1 d .
C32 C 0.9354(5) 0.6655(3) 0.43187(13) 0.0324(5) Uani 1 1 d .
H32A H 1.0250 0.5717 0.4253 0.039 Uiso 1 1 calc R
H32B H 0.8690 0.6729 0.4869 0.039 Uiso 1 1 calc R
O32 O 0.6591(3) 0.7012(2) 0.31461(10) 0.0396(4) Uani 1 1 d .
C33 C 1.1522(5) 0.8455(3) 0.42950(13) 0.0328(5) Uani 1 1 d .
H33A H 1.0590 0.9372 0.4311 0.039 Uiso 1 1 calc R
H33B H 1.2304 0.8349 0.3763 0.039 Uiso 1 1 calc R
C34 C 1.3920(5) 0.9099(3) 0.50141(13) 0.0331(5) Uani 1 1 d .
H34A H 1.3140 0.9207 0.5546 0.040 Uiso 1 1 calc R
H34B H 1.4854 0.8184 0.4998 0.040 Uiso 1 1 calc R

loop_
_atom_site_aniso_label
_atom_site_aniso_U_11
_atom_site_aniso_U_22
_atom_site_aniso_U_33
_atom_site_aniso_U_23
_atom_site_aniso_U_13
_atom_site_aniso_U_12
N11 0.0269(9) 0.0248(8) 0.0272(9) 0.0094(7) 0.0015(7) 0.0050(7)
C12 0.0245(10) 0.0263(9) 0.0277(10) 0.0102(8) 0.0014(8) 0.0049(8)
N13 0.0337(10) 0.0320(9) 0.0322(10) 0.0092(7) 0.0012(8) 0.0131(8)
C14 0.0324(12) 0.0299(11) 0.0387(12) 0.0078(9) 0.0024(9) 0.0124(9)
C15 0.0340(12) 0.0265(10) 0.0335(11) 0.0052(8) 0.0061(9) 0.0081(9)
N21 0.0327(10) 0.0295(9) 0.0287(9) 0.0116(7) 0.0071(7) 0.0098(7)
C22 0.0286(11) 0.0252(10) 0.0239(10) 0.0067(8) 0.0050(8) 0.0099(8)
C23 0.0293(11) 0.0291(10) 0.0312(11) 0.0094(8) 0.0047(9) 0.0078(9)
C24 0.0315(12) 0.0283(11) 0.0434(13) 0.0054(9) 0.0064(10) 0.0058(9)
C25 0.0387(13) 0.0260(10) 0.0436(13) 0.0115(9) 0.0129(10) 0.0073(9)
C26 0.0422(13) 0.0327(11) 0.0346(12) 0.0147(9) 0.0116(10) 0.0157(10)
C27 0.0279(11) 0.0293(10) 0.0248(10) 0.0085(8) -0.0008(8) 0.0059(8)
C31 0.0324(12) 0.0335(11) 0.0287(11) 0.0075(9) 0.0055(9) 0.0148(9)
O31 0.0377(9) 0.0363(8) 0.0380(9) 0.0143(7) -0.0033(7) 0.0069(7)
C32 0.0360(12) 0.0347(11) 0.0304(11) 0.0096(9) 0.0028(9) 0.0159(9)
O32 0.0422(10) 0.0410(9) 0.0352(9) 0.0173(7) -0.0020(7) 0.0096(7)
C33 0.0362(13) 0.0390(12) 0.0272(11) 0.0086(9) 0.0056(9) 0.0168(10)
C34 0.0354(12) 0.0398(12) 0.0280(11) 0.0095(9) 0.0042(9) 0.0165(10)

loop_
_atom_type_symbol
_atom_type_description
_atom_type_scat_dispersion_real
_atom_type_scat_dispersion_imag
_atom_type_scat_source
C C 0.0181 0.0091 'International Tables Vol C Tables 4.2.6.8 and 6.1.1.4'
H H 0.0000 0.0000 'International Tables Vol C Tables 4.2.6.8 and 6.1.1.4'
N N 0.0311 0.0180 'International Tables Vol C Tables 4.2.6.8 and 6.1.1.4'
O O 0.0492 0.0322 'International Tables Vol C Tables 4.2.6.8 and 6.1.1.4'

loop_
_geom_angle_atom_site_label_1
_geom_angle_atom_site_label_2
_geom_angle_atom_site_label_3
_geom_angle
_geom_angle_site_symmetry_1
_geom_angle_site_symmetry_3
C12 N11 C15 106.64(17) . .
C12 N11 C27 130.00(17) . .
C15 N11 C27 123.35(17) . .
N13 C12 N11 111.33(18) . .
N13 C12 C12 124.8(2) . 2_565
N11 C12 C12 123.8(2) . 2_565
C12 N13 C14 105.21(17) . .
C15 C14 N13 110.67(18) . .
C15 C14 H14 124.7 . .
N13 C14 H14 124.7 . .
C14 C15 N11 106.14(19) . .
C14 C15 H15 126.9 . .
N11 C15 H15 126.9 . .
C26 N21 C22 117.92(18) . .
N21 C22 C23 122.27(18) . .
N21 C22 C27 114.46(17) . .
C23 C22 C27 123.26(18) . .
C22 C23 C24 118.7(2) . .
C22 C23 H23 120.7 . .
C24 C23 H23 120.7 . .
C25 C24 C23 119.4(2) . .
C25 C24 H24 120.3 . .
C23 C24 H24 120.3 . .
C26 C25 C24 118.4(2) . .
C26 C25 H25 120.8 . .
C24 C25 H25 120.8 . .
N21 C26 C25 123.3(2) . .
N21 C26 H26 118.4 . .
C25 C26 H26 118.4 . .
N11 C27 C22 113.80(16) . .
N11 C27 H27A 108.8 . .
C22 C27 H27A 108.8 . .
N11 C27 H27B 108.8 . .
C22 C27 H27B 108.8 . .
H27A C27 H27B 107.7 . .
O32 C31 O31 123.4(2) . .
O32 C31 C32 123.7(2) . .
O31 C31 C32 112.94(18) . .
C31 O31 H31 112.0(16) . .
C31 C32 C33 113.48(18) . .
C31 C32 H32A 108.9 . .
C33 C32 H32A 108.9 . .
C31 C32 H32B 108.9 . .
C33 C32 H32B 108.9 . .
H32A C32 H32B 107.7 . .
C32 C33 C34 113.63(18) . .
C32 C33 H33A 108.8 . .
C34 C33 H33A 108.8 . .
C32 C33 H33B 108.8 . .
C34 C33 H33B 108.8 . .
H33A C33 H33B 107.7 . .
C34 C34 C33 113.3(2) 2_876 .
C34 C34 H34A 108.9 2_876 .
C33 C34 H34A 108.9 . .
C34 C34 H34B 108.9 2_876 .
C33 C34 H34B 108.9 . .
H34A C34 H34B 107.7 . .

loop_
_geom_bond_atom_site_label_1
_geom_bond_atom_site_label_2
_geom_bond_distance
_geom_bond_site_symmetry_2
N11 C12 1.383(3) .
N11 C15 1.388(3) .
N11 C27 1.475(2) .
C12 N13 1.340(3) .
C12 C12 1.467(4) 2_565
N13 C14 1.386(3) .
C14 C15 1.373(3) .
C14 H14 0.9500 .
C15 H15 0.9500 .
N21 C26 1.356(3) .
N21 C22 1.359(3) .
C22 C23 1.396(3) .
C22 C27 1.518(3) .
C23 C24 1.401(3) .
C23 H23 0.9500 .
C24 C25 1.390(3) .
C24 H24 0.9500 .
C25 C26 1.388(3) .
C25 H25 0.9500 .
C26 H26 0.9500 .
C27 H27A 0.9900 .
C27 H27B 0.9900 .
C31 O32 1.227(3) .
C31 O31 1.335(3) .
C31 C32 1.518(3) .
O31 H31 0.96(3) .
C32 C33 1.527(3) .
C32 H32A 0.9900 .
C32 H32B 0.9900 .
C33 C34 1.537(3) .
C33 H33A 0.9900 .
C33 H33B 0.9900 .
C34 C34 1.529(4) 2_876
C34 H34A 0.9900 .
C34 H34B 0.9900 .

loop_
_geom_hbond_atom_site_label_D
_geom_hbond_atom_site_label_H
_geom_hbond_atom_site_label_A
_geom_hbond_distance_DH
_geom_hbond_distance_HA
_geom_hbond_distance_DA
_geom_hbond_angle_DHA
O31 H31 N21 0.96(3) 1.78(3) 2.722(2) 167(2)

loop_
_geom_torsion_atom_site_label_1
_geom_torsion_atom_site_label_2
_geom_torsion_atom_site_label_3
_geom_torsion_atom_site_label_4
_geom_torsion
_geom_torsion_site_symmetry_1
_geom_torsion_site_symmetry_4
C15 N11 C12 N13 1.0(2) . .
C27 N11 C12 N13 -177.60(17) . .
C15 N11 C12 C12 -178.2(2) . 2_565
C27 N11 C12 C12 3.2(4) . 2_565
N11 C12 N13 C14 -0.7(2) . .
C12 C12 N13 C14 178.5(2) 2_565 .
C12 N13 C14 C15 0.2(2) . .
N13 C14 C15 N11 0.4(2) . .
C12 N11 C15 C14 -0.8(2) . .
C27 N11 C15 C14 177.91(17) . .
C26 N21 C22 C23 1.0(3) . .
C26 N21 C22 C27 -179.00(17) . .
N21 C22 C23 C24 -0.5(3) . .
C27 C22 C23 C24 179.59(18) . .
C22 C23 C24 C25 -0.3(3) . .
C23 C24 C25 C26 0.4(3) . .
C22 N21 C26 C25 -0.9(3) . .
C24 C25 C26 N21 0.2(3) . .
C12 N11 C27 C22 -87.3(2) . .
C15 N11 C27 C22 94.4(2) . .
N21 C22 C27 N11 -173.83(16) . .
C23 C22 C27 N11 6.1(3) . .
O32 C31 C32 C33 -1.0(3) . .
O31 C31 C32 C33 179.61(17) . .
C31 C32 C33 C34 175.12(18) . .
C32 C33 C34 C34 180.0(2) . 2_876
